data_4330520
loop_
_publ_author_name
'Jian Lin'
'Juan Diwu'
'Justin N. Cross'
'Eric M. Villa'
'Thomas E. Albrecht-Schmitt'

_publ_section_title
;
 Cerium(IV) Tellurite Halides [Ce2Te7O17]X2 (X = Cl- or Br-): The First
 Cerium-Containing Cationic Frameworks
;
_journal_name_full 'Inorganic Chemistry'
_journal_page_first 10083
_journal_page_last 10085
_journal_paper_doi 10.1021/ic301628q
_journal_volume 51
_journal_year 2012
_chemical_formula_moiety Ce2Te7O17Br2
_chemical_formula_sum 'Br2 Ce2 O17 Te7'
_chemical_formula_weight 1605.26
_chemical_name_common 'cerium tellurite bromide'
_chemical_name_systematic
; 
 ? 
;
_space_group_IT_number 13
_symmetry_cell_setting monoclinic
_symmetry_space_group_name_Hall '-P 2yac'
_symmetry_space_group_name_H-M 'P 1 2/n 1'
_atom_sites_solution_hydrogens none
_atom_sites_solution_primary direct
_atom_sites_solution_secondary difmap
_audit_creation_method SHELXL-97
_cell_angle_alpha 90.00
_cell_angle_beta 97.067(3)
_cell_angle_gamma 90.00
_cell_formula_units_Z 2
_cell_length_a 9.718(3)
_cell_length_b 5.3929(18)
_cell_length_c 19.025(6)
_cell_measurement_reflns_used 2280
_cell_measurement_temperature 100(2)
_cell_measurement_theta_max 27.540
_cell_measurement_theta_min 2.16
_cell_volume 989.5(5)
_computing_cell_refinement 'smart saint'
_computing_data_collection smart
_computing_data_reduction SAINT
_computing_molecular_graphics 'SHELXS-97 (Sheldrick, 1997)'
_computing_publication_material 'SHELXCIF-97 (Sheldrick, 2000)'
_computing_structure_refinement 'SHELXS-97 (Sheldrick, 1997)'
_computing_structure_solution 'SHELXS-97 (Sheldrick, 1997)'
_diffrn_ambient_temperature 100(2)
_diffrn_detector_area_resol_mean 0
_diffrn_measured_fraction_theta_full 0.993
_diffrn_measured_fraction_theta_max 0.993
_diffrn_measurement_device_type 'BRUKER apex II'
_diffrn_measurement_method '0.5 wide w/ exposures'
_diffrn_radiation_monochromator 'Quazar optics'
_diffrn_radiation_source 'Imus microfocused'
_diffrn_radiation_type MoK\a
_diffrn_radiation_wavelength 0.71073
_diffrn_reflns_av_R_equivalents 0.0227
_diffrn_reflns_av_sigmaI/netI 0.0171
_diffrn_reflns_limit_h_max 12
_diffrn_reflns_limit_h_min -12
_diffrn_reflns_limit_k_max 6
_diffrn_reflns_limit_k_min -6
_diffrn_reflns_limit_l_max 24
_diffrn_reflns_limit_l_min -24
_diffrn_reflns_number 10809
_diffrn_reflns_theta_full 27.54
_diffrn_reflns_theta_max 27.54
_diffrn_reflns_theta_min 2.16
_exptl_absorpt_coefficient_mu 18.771
_exptl_absorpt_correction_T_max 0.569
_exptl_absorpt_correction_T_min 0.337
_exptl_absorpt_correction_type numerical
_exptl_absorpt_process_details shelxprep
_exptl_crystal_colour ORANGE
_exptl_crystal_density_diffrn 5.388
_exptl_crystal_density_meas ?
_exptl_crystal_description BLOCK
_exptl_crystal_F_000 1372
_exptl_crystal_size_max 0.2000
_exptl_crystal_size_mid 0.0500
_exptl_crystal_size_min 0.0300
_refine_diff_density_max 0.563
_refine_diff_density_min -0.656
_refine_diff_density_rms 0.158
_refine_ls_extinction_method none
_refine_ls_goodness_of_fit_ref 1.094
_refine_ls_hydrogen_treatment none
_refine_ls_matrix_type full
_refine_ls_number_parameters 128
_refine_ls_number_reflns 2264
_refine_ls_number_restraints 0
_refine_ls_restrained_S_all 1.094
_refine_ls_R_factor_all 0.0137
_refine_ls_R_factor_gt 0.0130
_refine_ls_shift/su_max 0.002
_refine_ls_shift/su_mean 0.000
_refine_ls_structure_factor_coef Fsqd
_refine_ls_weighting_details 'calc w=1/[\s^2^(Fo^2^)+(0.0102P)^2^+2.0869P] where P=(Fo^2^+2Fc^2^)/3'
_refine_ls_weighting_scheme calc
_refine_ls_wR_factor_gt 0.0298
_refine_ls_wR_factor_ref 0.0301
_reflns_number_gt 2193
_reflns_number_total 2264
_reflns_threshold_expression >2sigma(I)
_cod_data_source_file ic301628q_si_002_2.cif
_cod_data_source_block Ce2Te7O17Br2
_cod_depositor_comments
;
The following automatic conversions were performed:

'_exptl_crystal_density_meas' value 'N/A' was changed to '?' - the
value is perceived as not measured.

Automatic conversion script
Id: cif_fix_values 3008 2015-01-20 13:52:24Z robertas 
;
_cod_original_cell_volume 989.5(6)
_cod_database_code 4330520

loop_
_symmetry_equiv_pos_as_xyz
'x, y, z'
'-x+1/2, y, -z+1/2'
'-x, -y, -z'
'x-1/2, -y, z-1/2'

loop_
_atom_site_label
_atom_site_type_symbol
_atom_site_fract_x
_atom_site_fract_y
_atom_site_fract_z
_atom_site_U_iso_or_equiv
_atom_site_adp_type
_atom_site_occupancy
_atom_site_symmetry_multiplicity
_atom_site_calc_flag
_atom_site_refinement_flags
Ce1 Ce 0.903175(17) 0.13626(3) 0.408548(9) 0.00523(5) Uani 1 1 d .
Te4 Te 0.62254(2) 0.60316(4) 0.410789(10) 0.00544(5) Uani 1 1 d .
Te3 Te 0.7500 0.44340(5) 0.2500 0.00551(6) Uani 1 2 d S
Te2 Te 0.81448(2) 0.32466(3) 0.580257(10) 0.00535(5) Uani 1 1 d .
Te1 Te 1.06989(2) -0.01578(4) 0.243695(10) 0.00656(5) Uani 1 1 d .
Br1 Br 0.39091(3) 0.16497(6) 0.421348(17) 0.01082(7) Uani 1 1 d .
O9 O 0.6915(2) 0.3634(4) 0.35007(11) 0.0071(4) Uani 1 1 d .
O8 O 0.9505(2) 0.5697(4) 0.58904(11) 0.0095(4) Uani 1 1 d .
O7 O 1.0489(2) -0.1209(4) 0.33685(11) 0.0080(4) Uani 1 1 d .
O6 O 0.7538(2) 0.4047(4) 0.47743(11) 0.0085(4) Uani 1 1 d .
O5 O 0.7594(2) 0.8357(4) 0.40018(12) 0.0100(5) Uani 1 1 d .
O4 O 0.9176(2) 0.0982(4) 0.53265(11) 0.0077(4) Uani 1 1 d .
O3 O 0.8847(2) 0.2113(4) 0.28553(11) 0.0088(4) Uani 1 1 d .
O2 O 1.2500 -0.1923(6) 0.2500 0.0100(6) Uani 1 2 d S
O1 O 0.9734(2) -0.2767(4) 0.19789(11) 0.0113(5) Uani 1 1 d .

loop_
_atom_site_aniso_label
_atom_site_aniso_U_11
_atom_site_aniso_U_22
_atom_site_aniso_U_33
_atom_site_aniso_U_23
_atom_site_aniso_U_13
_atom_site_aniso_U_12
Ce1 0.00557(8) 0.00500(8) 0.00515(8) -0.00001(6) 0.00078(6) -0.00034(6)
Te4 0.00525(9) 0.00520(10) 0.00604(9) -0.00028(7) 0.00133(7) -0.00027(7)
Te3 0.00588(13) 0.00538(13) 0.00522(12) 0.000 0.00046(10) 0.000
Te2 0.00547(10) 0.00503(10) 0.00576(9) -0.00049(7) 0.00155(7) -0.00043(7)
Te1 0.00615(10) 0.00814(10) 0.00547(9) 0.00102(7) 0.00108(7) -0.00079(7)
Br1 0.01138(15) 0.00934(15) 0.01247(15) -0.00141(12) 0.00443(12) -0.00159(11)
O9 0.0086(11) 0.0063(10) 0.0069(10) -0.0010(8) 0.0027(8) 0.0014(8)
O8 0.0098(11) 0.0063(11) 0.0126(11) 0.0012(9) 0.0022(9) -0.0025(8)
O7 0.0080(10) 0.0098(11) 0.0063(10) 0.0010(8) 0.0015(8) 0.0025(8)
O6 0.0114(11) 0.0086(11) 0.0051(10) 0.0001(8) -0.0004(8) 0.0035(9)
O5 0.0087(11) 0.0095(11) 0.0121(11) 0.0000(8) 0.0021(9) -0.0024(8)
O4 0.0093(11) 0.0066(10) 0.0076(10) -0.0014(8) 0.0022(9) 0.0020(8)
O3 0.0089(10) 0.0112(11) 0.0064(10) 0.0023(8) 0.0010(9) 0.0049(9)
O2 0.0046(15) 0.0109(16) 0.0150(16) 0.000 0.0030(12) 0.000
O1 0.0096(11) 0.0148(12) 0.0095(11) -0.0020(9) 0.0008(9) -0.0047(9)

loop_
_atom_type_symbol
_atom_type_description
_atom_type_scat_dispersion_real
_atom_type_scat_dispersion_imag
_atom_type_scat_source
O O 0.0106 0.0060 'International Tables Vol C Tables 4.2.6.8 and 6.1.1.4'
Br Br -0.2901 2.4595 'International Tables Vol C Tables 4.2.6.8 and 6.1.1.4'
Te Te -0.5308 1.6751 'International Tables Vol C Tables 4.2.6.8 and 6.1.1.4'
Ce Ce -0.2486 2.6331 'International Tables Vol C Tables 4.2.6.8 and 6.1.1.4'

loop_
_geom_angle_atom_site_label_1
_geom_angle_atom_site_label_2
_geom_angle_atom_site_label_3
_geom_angle
_geom_angle_site_symmetry_1
_geom_angle_site_symmetry_3
O8 Ce1 O5 176.67(9) 3_766 1_545
O8 Ce1 O4 86.33(8) 3_766 3_756
O5 Ce1 O4 93.89(8) 1_545 3_756
O8 Ce1 O4 94.94(8) 3_766 .
O5 Ce1 O4 88.07(8) 1_545 .
O4 Ce1 O4 61.45(9) 3_756 .
O8 Ce1 O3 82.10(8) 3_766 .
O5 Ce1 O3 94.99(8) 1_545 .
O4 Ce1 O3 122.10(7) 3_756 .
O4 Ce1 O3 175.02(7) . .
O8 Ce1 O7 90.18(8) 3_766 .
O5 Ce1 O7 87.01(8) 1_545 .
O4 Ce1 O7 61.33(7) 3_756 .
O4 Ce1 O7 122.00(7) . .
O3 Ce1 O7 62.20(7) . .
O8 Ce1 O6 89.24(8) 3_766 .
O5 Ce1 O6 93.51(8) 1_545 .
O4 Ce1 O6 120.41(7) 3_756 .
O4 Ce1 O6 59.83(7) . .
O3 Ce1 O6 115.95(7) . .
O7 Ce1 O6 178.13(7) . .
O8 Ce1 O9 98.84(8) 3_766 .
O5 Ce1 O9 81.10(8) 1_545 .
O4 Ce1 O9 174.26(7) 3_756 .
O4 Ce1 O9 115.29(7) . .
O3 Ce1 O9 61.49(7) . .
O7 Ce1 O9 120.82(7) . .
O6 Ce1 O9 57.54(7) . .
O8 Ce1 Te3 83.18(6) 3_766 .
O5 Ce1 Te3 95.02(6) 1_545 .
O4 Ce1 Te3 149.51(5) 3_756 .
O4 Ce1 Te3 147.89(5) . .
O3 Ce1 Te3 27.97(5) . .
O7 Ce1 Te3 90.09(5) . .
O6 Ce1 Te3 88.07(5) . .
O9 Ce1 Te3 34.81(5) . .
O8 Ce1 Te2 90.23(6) 3_766 .
O5 Ce1 Te2 93.09(6) 1_545 .
O4 Ce1 Te2 88.05(5) 3_756 .
O4 Ce1 Te2 27.50(5) . .
O3 Ce1 Te2 148.01(5) . .
O7 Ce1 Te2 149.28(5) . .
O6 Ce1 Te2 32.52(5) . .
O9 Ce1 Te2 89.43(5) . .
Te3 Ce1 Te2 120.44(2) . .
O8 Ce1 Te2 90.61(6) 3_766 3_756
O5 Ce1 Te2 88.18(7) 1_545 3_756
O4 Ce1 Te2 25.55(5) 3_756 3_756
O4 Ce1 Te2 86.07(5) . 3_756
O3 Ce1 Te2 97.94(5) . 3_756
O7 Ce1 Te2 36.05(5) . 3_756
O6 Ce1 Te2 145.74(5) . 3_756
O9 Ce1 Te2 155.50(5) . 3_756
Te3 Ce1 Te2 125.908(12) . 3_756
Te2 Ce1 Te2 113.233(10) . 3_756
O8 Ce1 Ce1 90.77(6) 3_766 3_756
O5 Ce1 Ce1 91.12(6) 1_545 3_756
O4 Ce1 Ce1 30.96(5) 3_756 3_756
O4 Ce1 Ce1 30.49(5) . 3_756
O3 Ce1 Ce1 152.92(5) . 3_756
O7 Ce1 Ce1 91.90(5) . 3_756
O6 Ce1 Ce1 89.89(5) . 3_756
O9 Ce1 Ce1 145.59(5) . 3_756
Te3 Ce1 Ce1 173.641(8) . 3_756
Te2 Ce1 Ce1 57.378(19) . 3_756
Te2 Ce1 Ce1 55.855(11) 3_756 3_756
O5 Te4 O9 94.73(10) . .
O5 Te4 O6 91.19(10) . .
O9 Te4 O6 77.10(9) . .
O5 Te4 O1 85.81(9) . 2_665
O9 Te4 O1 77.06(9) . 2_665
O6 Te4 O1 153.64(8) . 2_665
O3 Te3 O3 96.30(14) 2_655 .
O3 Te3 O9 77.93(9) 2_655 2_655
O3 Te3 O9 86.25(9) . 2_655
O3 Te3 O9 86.25(9) 2_655 .
O3 Te3 O9 77.93(9) . .
O9 Te3 O9 156.26(11) 2_655 .
O3 Te3 Ce1 36.16(6) 2_655 2_655
O3 Te3 Ce1 101.14(7) . 2_655
O9 Te3 Ce1 43.54(6) 2_655 2_655
O9 Te3 Ce1 122.38(6) . 2_655
O3 Te3 Ce1 101.14(7) 2_655 .
O3 Te3 Ce1 36.16(6) . .
O9 Te3 Ce1 122.38(6) 2_655 .
O9 Te3 Ce1 43.54(6) . .
Ce1 Te3 Ce1 125.20(2) 2_655 .
O8 Te2 O4 95.14(10) . .
O8 Te2 O6 93.13(9) . .
O4 Te2 O6 77.38(9) . .
O8 Te2 O7 86.08(9) . 3_756
O4 Te2 O7 73.37(9) . 3_756
O6 Te2 O7 150.53(8) . 3_756
O8 Te2 Ce1 92.00(7) . .
O4 Te2 Ce1 35.35(6) . .
O6 Te2 Ce1 42.29(6) . .
O7 Te2 Ce1 108.26(6) 3_756 .
O8 Te2 Ce1 87.60(7) . 3_756
O4 Te2 Ce1 32.22(6) . 3_756
O6 Te2 Ce1 109.05(6) . 3_756
O7 Te2 Ce1 41.49(6) 3_756 3_756
Ce1 Te2 Ce1 66.768(10) . 3_756
O1 Te1 O7 96.11(10) . .
O1 Te1 O2 93.22(10) . .
O7 Te1 O2 89.75(7) . .
O1 Te1 O3 100.81(9) . .
O7 Te1 O3 70.74(8) . .
O2 Te1 O3 156.93(5) . .
Te4 O9 Te3 124.35(11) . .
Te4 O9 Ce1 112.86(9) . .
Te3 O9 Ce1 101.65(8) . .
Te2 O8 Ce1 175.21(13) . 3_766
Te1 O7 Te2 133.44(11) . 3_756
Te1 O7 Ce1 118.50(10) . .
Te2 O7 Ce1 102.46(8) 3_756 .
Te4 O6 Te2 144.86(12) . .
Te4 O6 Ce1 109.92(9) . .
Te2 O6 Ce1 105.20(9) . .
Te4 O5 Ce1 167.54(13) . 1_565
Te2 O4 Ce1 122.23(10) . 3_756
Te2 O4 Ce1 117.16(10) . .
Ce1 O4 Ce1 118.55(9) 3_756 .
Te3 O3 Ce1 115.86(10) . .
Te3 O3 Te1 137.88(11) . .
Ce1 O3 Te1 105.88(8) . .
Te1 O2 Te1 122.63(16) 2_755 .
Te1 O1 Te4 141.17(12) . 2_645

loop_
_geom_bond_atom_site_label_1
_geom_bond_atom_site_label_2
_geom_bond_distance
_geom_bond_site_symmetry_2
Ce1 O8 2.127(2) 3_766
Ce1 O5 2.133(2) 1_545
Ce1 O4 2.325(2) 3_756
Ce1 O4 2.357(2) .
Ce1 O3 2.360(2) .
Ce1 O7 2.503(2) .
Ce1 O6 2.527(2) .
Ce1 O9 2.531(2) .
Ce1 Te3 3.5991(8) .
Ce1 Te2 3.6250(10) .
Ce1 Te2 3.6890(9) 3_756
Ce1 Ce1 4.0249(10) 3_756
Te4 O5 1.857(2) .
Te4 O9 1.909(2) .
Te4 O6 1.996(2) .
Te4 O1 2.256(2) 2_665
Te3 O3 1.876(2) 2_655
Te3 O3 1.876(2) .
Te3 O9 2.098(2) 2_655
Te3 O9 2.098(2) .
Te3 Ce1 3.5991(8) 2_655
Te2 O8 1.862(2) .
Te2 O4 1.881(2) .
Te2 O6 2.019(2) .
Te2 O7 2.223(2) 3_756
Te2 Ce1 3.6891(9) 3_756
Te1 O1 1.849(2) .
Te1 O7 1.895(2) .
Te1 O2 1.9831(16) .
Te1 O3 2.393(2) .
O8 Ce1 2.127(2) 3_766
O7 Te2 2.223(2) 3_756
O5 Ce1 2.133(2) 1_565
O4 Ce1 2.325(2) 3_756
O2 Te1 1.9831(16) 2_755
O1 Te4 2.256(2) 2_645
